data_4118720
loop_
_publ_author_name
'Xing Tan'
'Bingxian Liu'
'Xiangyu Li'
'Bin Li'
'Shansheng Xu'
'Haibin Song'
'Baiquan Wang'

_publ_section_title
;
 Rhodium-Catalyzed Cascade Oxidative Annulation Leading to Substituted
 Naphtho[1,8-bc]pyrans by Sequential Cleavage of C(sp2)-H/C(sp3)-H and
 C(sp2)-H/O-H Bonds
;
_journal_name_full 'Journal of the American Chemical Society'
_journal_page_first 16163
_journal_page_last 16166
_journal_paper_doi 10.1021/ja3075242
_journal_volume 134
_journal_year 2012
_chemical_formula_sum 'C59 H47 Cl3 N2 O2'
_chemical_formula_weight 922.34
_chemical_name_systematic
; 
 ? 
;
_space_group_IT_number 2
_symmetry_cell_setting triclinic
_symmetry_space_group_name_Hall '-P 1'
_symmetry_space_group_name_H-M 'P -1'
_atom_sites_solution_hydrogens geom
_atom_sites_solution_primary direct
_atom_sites_solution_secondary difmap
_audit_creation_method SHELXL-97
_cell_angle_alpha 110.638(10)
_cell_angle_beta 97.188(19)
_cell_angle_gamma 101.563(13)
_cell_formula_units_Z 1
_cell_length_a 9.1944(19)
_cell_length_b 10.540(2)
_cell_length_c 13.496(3)
_cell_measurement_reflns_used 3923
_cell_measurement_temperature 113(2)
_cell_measurement_theta_max 28.0
_cell_measurement_theta_min 2.1
_cell_volume 1171.5(4)
_computing_cell_refinement CrystalClear
_computing_data_collection CrystalClear
_computing_data_reduction CrystalClear
_computing_molecular_graphics 'Bruker SHELXTL'
_computing_publication_material 'CrystalStructure 3.8'
_computing_structure_refinement 'SHELXL-97 (Sheldrick, 1997)'
_computing_structure_solution 'SHELXS-97 (Sheldrick, 1990)'
_diffrn_ambient_temperature 113(2)
_diffrn_detector_area_resol_mean 14.22
_diffrn_measured_fraction_theta_full 0.993
_diffrn_measured_fraction_theta_max 0.993
_diffrn_measurement_device_type 'Rigaku Saturn724 CCD'
_diffrn_measurement_method '\w and \f scans'
_diffrn_radiation_monochromator multilayer
_diffrn_radiation_source 'rotating anode'
_diffrn_radiation_type MoK\a
_diffrn_radiation_wavelength 0.71073
_diffrn_reflns_av_R_equivalents 0.0346
_diffrn_reflns_av_sigmaI/netI 0.0509
_diffrn_reflns_limit_h_max 8
_diffrn_reflns_limit_h_min -10
_diffrn_reflns_limit_k_max 12
_diffrn_reflns_limit_k_min -12
_diffrn_reflns_limit_l_max 16
_diffrn_reflns_limit_l_min -16
_diffrn_reflns_number 9785
_diffrn_reflns_theta_full 25.02
_diffrn_reflns_theta_max 25.02
_diffrn_reflns_theta_min 2.14
_diffrn_standards_decay_% 0
_diffrn_standards_interval_count 0
_diffrn_standards_interval_time 0
_diffrn_standards_number 0
_exptl_absorpt_coefficient_mu 0.243
_exptl_absorpt_correction_T_max 0.9761
_exptl_absorpt_correction_T_min 0.9440
_exptl_absorpt_correction_type multi-scan
_exptl_absorpt_process_details CrystalClear
_exptl_crystal_colour Colorless
_exptl_crystal_density_diffrn 1.307
_exptl_crystal_description Prism
_exptl_crystal_F_000 482
_exptl_crystal_size_max 0.24
_exptl_crystal_size_mid 0.20
_exptl_crystal_size_min 0.10
_refine_diff_density_max 0.318
_refine_diff_density_min -0.369
_refine_diff_density_rms 0.048
_refine_ls_extinction_method none
_refine_ls_goodness_of_fit_ref 1.012
_refine_ls_hydrogen_treatment constr
_refine_ls_matrix_type full
_refine_ls_number_parameters 318
_refine_ls_number_reflns 4111
_refine_ls_number_restraints 3
_refine_ls_restrained_S_all 1.017
_refine_ls_R_factor_all 0.0575
_refine_ls_R_factor_gt 0.0431
_refine_ls_shift/su_max 0.004
_refine_ls_shift/su_mean 0.000
_refine_ls_structure_factor_coef Fsqd
_refine_ls_weighting_details 'calc w=1/[\s^2^(Fo^2^)+(0.0800P)^2^+0.0000P] where P=(Fo^2^+2Fc^2^)/3'
_refine_ls_weighting_scheme calc
_refine_ls_wR_factor_gt 0.1227
_refine_ls_wR_factor_ref 0.1304
_reflns_number_gt 2835
_reflns_number_total 4111
_reflns_threshold_expression >2sigma(I)
_cod_data_source_file ja3075242_si_002_6.cif
_cod_data_source_block 3af
_cod_original_cell_volume 1171.4(4)
_cod_database_code 4118720

loop_
_symmetry_equiv_pos_as_xyz
'x, y, z'
'-x, -y, -z'

loop_
_atom_site_label
_atom_site_type_symbol
_atom_site_fract_x
_atom_site_fract_y
_atom_site_fract_z
_atom_site_U_iso_or_equiv
_atom_site_adp_type
_atom_site_occupancy
_atom_site_symmetry_multiplicity
_atom_site_calc_flag
_atom_site_refinement_flags
O1 O 0.04312(14) 0.73272(12) 0.78658(9) 0.0240(3) Uani 1 1 d .
N1 N 0.12983(19) 0.47130(16) 0.85705(12) 0.0325(4) Uani 1 1 d .
C1 C -0.0058(2) 0.80021(18) 0.72204(14) 0.0223(4) Uani 1 1 d .
C2 C 0.0172(2) 0.94039(18) 0.75800(14) 0.0215(4) Uani 1 1 d .
C3 C 0.0969(2) 1.02735(17) 0.86977(14) 0.0205(4) Uani 1 1 d .
C4 C 0.1215(2) 1.17157(17) 0.91558(14) 0.0234(4) Uani 1 1 d .
H4 H 0.0839 1.2192 0.8742 0.028 Uiso 1 1 calc R
C5 C 0.2016(2) 1.24765(18) 1.02287(14) 0.0257(4) Uani 1 1 d .
H5 H 0.2163 1.3466 1.0536 0.031 Uiso 1 1 calc R
C6 C 0.2592(2) 1.18285(17) 1.08451(14) 0.0244(4) Uani 1 1 d .
H6 H 0.3150 1.2379 1.1565 0.029 Uiso 1 1 calc R
C7 C 0.23712(19) 1.03531(18) 1.04296(13) 0.0209(4) Uani 1 1 d .
C8 C 0.2951(2) 0.96204(17) 1.10413(14) 0.0213(4) Uani 1 1 d .
C9 C 0.26946(19) 0.81820(18) 1.05644(13) 0.0209(4) Uani 1 1 d .
C10 C 0.18249(19) 0.74182(17) 0.94874(13) 0.0201(4) Uani 1 1 d .
C11 C 0.12619(19) 0.81168(17) 0.88989(13) 0.0200(4) Uani 1 1 d .
C12 C 0.15338(19) 0.95903(17) 0.93462(13) 0.0199(4) Uani 1 1 d .
C13 C -0.0829(2) 0.69483(17) 0.61136(14) 0.0241(4) Uani 1 1 d .
C14 C -0.0160(2) 0.69057(19) 0.52336(14) 0.0311(5) Uani 1 1 d .
H14 H 0.0786 0.7553 0.5345 0.037 Uiso 1 1 calc R
C15 C -0.0855(3) 0.5937(2) 0.42061(15) 0.0370(5) Uani 1 1 d .
H15 H -0.0390 0.5919 0.3613 0.044 Uiso 1 1 calc R
C16 C -0.2228(2) 0.4993(2) 0.40375(16) 0.0376(5) Uani 1 1 d .
H16 H -0.2708 0.4324 0.3328 0.045 Uiso 1 1 calc R
C17 C -0.2907(2) 0.5017(2) 0.48989(17) 0.0382(5) Uani 1 1 d .
H17 H -0.3855 0.4368 0.4780 0.046 Uiso 1 1 calc R
C18 C -0.2203(2) 0.59917(19) 0.59405(15) 0.0313(5) Uani 1 1 d .
H18 H -0.2665 0.6000 0.6533 0.038 Uiso 1 1 calc R
C19 C -0.0364(2) 1.00923(18) 0.68465(14) 0.0276(4) Uani 1 1 d .
H19A H -0.0903 1.0777 0.7232 0.033 Uiso 1 1 calc R
H19B H -0.1099 0.9366 0.6198 0.033 Uiso 1 1 calc R
C20 C 0.0926(2) 1.0847(2) 0.64834(15) 0.0362(5) Uani 1 1 d .
H20A H 0.1658 1.1568 0.7121 0.054 Uiso 1 1 calc R
H20B H 0.0514 1.1291 0.6025 0.054 Uiso 1 1 calc R
H20C H 0.1434 1.0167 0.6071 0.054 Uiso 1 1 calc R
C21 C 0.3878(2) 1.04378(18) 1.21818(14) 0.0255(4) Uani 1 1 d .
H21A H 0.3832 0.9805 1.2579 0.031 Uiso 1 1 calc R
H21B H 0.3421 1.1201 1.2557 0.031 Uiso 1 1 calc R
C22 C 0.5550(2) 1.1081(2) 1.22218(16) 0.0365(5) Uani 1 1 d .
H22A H 0.6034 1.0327 1.1909 0.055 Uiso 1 1 calc R
H22B H 0.6078 1.1647 1.2976 0.055 Uiso 1 1 calc R
H22C H 0.5603 1.1679 1.1805 0.055 Uiso 1 1 calc R
C23 C 0.3304(2) 0.73609(17) 1.11450(14) 0.0236(4) Uani 1 1 d .
C24 C 0.4719(2) 0.7132(2) 1.10901(18) 0.0383(5) Uani 1 1 d .
H24 H 0.5316 0.7495 1.0677 0.046 Uiso 1 1 calc R
C25 C 0.5283(2) 0.6370(2) 1.1636(2) 0.0489(6) Uani 1 1 d .
H25 H 0.6256 0.6208 1.1587 0.059 Uiso 1 1 calc R
C26 C 0.4437(3) 0.5858(2) 1.22416(18) 0.0471(6) Uani 1 1 d .
H26 H 0.4832 0.5361 1.2629 0.057 Uiso 1 1 calc R
C27 C 0.3009(3) 0.6065(2) 1.22891(17) 0.0432(6) Uani 1 1 d .
H27 H 0.2412 0.5695 1.2700 0.052 Uiso 1 1 calc R
C28 C 0.2445(2) 0.68078(19) 1.17419(14) 0.0310(5) Uani 1 1 d .
H28 H 0.1458 0.6941 1.1775 0.037 Uiso 1 1 calc R
C29 C 0.1534(2) 0.59146(19) 0.89807(14) 0.0252(4) Uani 1 1 d .
Cl1 Cl 0.3336(4) 0.8896(4) 0.4650(3) 0.0626(9) Uani 0.51 1 d PD
Cl2 Cl 0.59998(12) 0.79541(10) 0.48693(8) 0.0379(3) Uani 0.50 1 d PD
Cl3 Cl 0.6203(4) 1.0853(4) 0.5155(3) 0.0835(14) Uani 0.51 1 d PD
C30 C 0.5173(4) 0.9089(4) 0.4450(3) 0.0327(9) Uani 0.50 1 d PD
H30A H 0.5145 0.8840 0.3690 0.039 Uiso 0.50 1 d PR

loop_
_atom_site_aniso_label
_atom_site_aniso_U_11
_atom_site_aniso_U_22
_atom_site_aniso_U_33
_atom_site_aniso_U_23
_atom_site_aniso_U_13
_atom_site_aniso_U_12
O1 0.0298(7) 0.0195(6) 0.0211(6) 0.0077(5) 0.0012(5) 0.0060(5)
N1 0.0402(10) 0.0246(9) 0.0317(9) 0.0107(7) 0.0010(8) 0.0108(8)
C1 0.0223(10) 0.0260(10) 0.0228(9) 0.0131(8) 0.0053(8) 0.0083(8)
C2 0.0205(10) 0.0227(9) 0.0234(9) 0.0102(7) 0.0064(7) 0.0072(8)
C3 0.0187(10) 0.0218(9) 0.0237(9) 0.0101(7) 0.0079(7) 0.0065(7)
C4 0.0261(10) 0.0208(9) 0.0285(10) 0.0126(8) 0.0092(8) 0.0093(8)
C5 0.0292(11) 0.0168(9) 0.0293(10) 0.0055(7) 0.0091(8) 0.0065(8)
C6 0.0253(10) 0.0214(9) 0.0223(9) 0.0043(7) 0.0057(8) 0.0044(8)
C7 0.0183(9) 0.0224(9) 0.0226(9) 0.0087(7) 0.0081(7) 0.0049(7)
C8 0.0183(9) 0.0226(9) 0.0233(9) 0.0085(7) 0.0071(7) 0.0053(7)
C9 0.0170(9) 0.0254(9) 0.0237(9) 0.0119(7) 0.0068(7) 0.0070(7)
C10 0.0192(9) 0.0169(9) 0.0248(9) 0.0081(7) 0.0061(7) 0.0052(7)
C11 0.0187(10) 0.0202(9) 0.0189(9) 0.0052(7) 0.0050(7) 0.0044(7)
C12 0.0178(9) 0.0189(9) 0.0245(9) 0.0085(7) 0.0085(7) 0.0056(7)
C13 0.0292(11) 0.0175(9) 0.0252(10) 0.0090(7) -0.0012(8) 0.0084(8)
C14 0.0380(12) 0.0250(10) 0.0292(11) 0.0111(8) 0.0072(9) 0.0051(9)
C15 0.0549(15) 0.0290(11) 0.0262(10) 0.0097(9) 0.0071(10) 0.0120(10)
C16 0.0473(14) 0.0295(11) 0.0281(11) 0.0045(9) -0.0046(10) 0.0134(10)
C17 0.0306(12) 0.0230(10) 0.0501(13) 0.0064(9) -0.0003(10) 0.0034(9)
C18 0.0316(11) 0.0265(10) 0.0355(11) 0.0111(8) 0.0069(9) 0.0089(9)
C19 0.0342(11) 0.0222(9) 0.0272(10) 0.0107(8) 0.0012(8) 0.0104(8)
C20 0.0521(14) 0.0317(11) 0.0298(11) 0.0183(9) 0.0100(10) 0.0095(10)
C21 0.0272(11) 0.0254(10) 0.0223(9) 0.0075(8) 0.0037(8) 0.0077(8)
C22 0.0275(11) 0.0379(12) 0.0335(11) 0.0081(9) -0.0004(9) 0.0005(9)
C23 0.0250(10) 0.0190(9) 0.0230(9) 0.0057(7) -0.0017(8) 0.0064(8)
C24 0.0257(11) 0.0392(12) 0.0549(13) 0.0227(10) 0.0064(10) 0.0121(9)
C25 0.0250(12) 0.0354(12) 0.0776(17) 0.0171(12) -0.0104(11) 0.0112(10)
C26 0.0546(16) 0.0275(11) 0.0492(13) 0.0167(10) -0.0215(11) 0.0058(11)
C27 0.0616(16) 0.0346(12) 0.0398(12) 0.0211(10) 0.0069(11) 0.0163(11)
C28 0.0377(12) 0.0279(10) 0.0317(11) 0.0133(8) 0.0085(9) 0.0138(9)
C29 0.0265(11) 0.0284(11) 0.0220(9) 0.0115(8) 0.0017(8) 0.0089(8)
Cl1 0.0604(15) 0.099(3) 0.0543(14) 0.0355(15) 0.0321(13) 0.0525(16)
Cl2 0.0385(6) 0.0390(6) 0.0343(5) 0.0145(4) -0.0015(4) 0.0110(5)
Cl3 0.122(3) 0.0366(9) 0.0830(18) 0.0177(10) 0.0143(18) 0.0170(14)
C30 0.032(2) 0.042(2) 0.030(2) 0.0150(18) 0.0144(18) 0.0168(19)

loop_
_atom_type_symbol
_atom_type_description
_atom_type_scat_dispersion_real
_atom_type_scat_dispersion_imag
_atom_type_scat_source
C C 0.0033 0.0016 'International Tables Vol C Tables 4.2.6.8 and 6.1.1.4'
H H 0.0000 0.0000 'International Tables Vol C Tables 4.2.6.8 and 6.1.1.4'
N N 0.0061 0.0033 'International Tables Vol C Tables 4.2.6.8 and 6.1.1.4'
O O 0.0106 0.0060 'International Tables Vol C Tables 4.2.6.8 and 6.1.1.4'
Cl Cl 0.1484 0.1585 'International Tables Vol C Tables 4.2.6.8 and 6.1.1.4'

loop_
_geom_angle_atom_site_label_1
_geom_angle_atom_site_label_2
_geom_angle_atom_site_label_3
_geom_angle
_geom_angle_site_symmetry_1
_geom_angle_site_symmetry_3
C11 O1 C1 119.27(13) . .
C2 C1 O1 123.01(16) . .
C2 C1 C13 127.15(16) . .
O1 C1 C13 109.84(14) . .
C1 C2 C3 119.24(16) . .
C1 C2 C19 121.17(16) . .
C3 C2 C19 119.58(15) . .
C4 C3 C12 118.46(16) . .
C4 C3 C2 123.69(17) . .
C12 C3 C2 117.85(15) . .
C3 C4 C5 120.13(17) . .
C3 C4 H4 119.9 . .
C5 C4 H4 119.9 . .
C6 C5 C4 121.58(16) . .
C6 C5 H5 119.2 . .
C4 C5 H5 119.2 . .
C5 C6 C7 121.22(17) . .
C5 C6 H6 119.4 . .
C7 C6 H6 119.4 . .
C6 C7 C12 116.65(16) . .
C6 C7 C8 123.48(16) . .
C12 C7 C8 119.87(16) . .
C9 C8 C7 119.39(16) . .
C9 C8 C21 120.82(17) . .
C7 C8 C21 119.75(15) . .
C8 C9 C10 120.54(16) . .
C8 C9 C23 122.09(16) . .
C10 C9 C23 117.37(15) . .
C11 C10 C9 120.22(15) . .
C11 C10 C29 118.49(16) . .
C9 C10 C29 121.28(16) . .
O1 C11 C10 117.69(15) . .
O1 C11 C12 121.31(16) . .
C10 C11 C12 121.00(16) . .
C11 C12 C7 118.94(16) . .
C11 C12 C3 119.13(16) . .
C7 C12 C3 121.93(16) . .
C18 C13 C14 119.00(16) . .
C18 C13 C1 120.96(16) . .
C14 C13 C1 120.03(16) . .
C15 C14 C13 120.78(18) . .
C15 C14 H14 119.6 . .
C13 C14 H14 119.6 . .
C14 C15 C16 119.96(18) . .
C14 C15 H15 120.0 . .
C16 C15 H15 120.0 . .
C15 C16 C17 120.11(18) . .
C15 C16 H16 119.9 . .
C17 C16 H16 119.9 . .
C16 C17 C18 120.06(18) . .
C16 C17 H17 120.0 . .
C18 C17 H17 120.0 . .
C13 C18 C17 120.08(18) . .
C13 C18 H18 120.0 . .
C17 C18 H18 120.0 . .
C2 C19 C20 113.10(16) . .
C2 C19 H19A 109.0 . .
C20 C19 H19A 109.0 . .
C2 C19 H19B 109.0 . .
C20 C19 H19B 109.0 . .
H19A C19 H19B 107.8 . .
C19 C20 H20A 109.5 . .
C19 C20 H20B 109.5 . .
H20A C20 H20B 109.5 . .
C19 C20 H20C 109.5 . .
H20A C20 H20C 109.5 . .
H20B C20 H20C 109.5 . .
C8 C21 C22 113.07(14) . .
C8 C21 H21A 109.0 . .
C22 C21 H21A 109.0 . .
C8 C21 H21B 109.0 . .
C22 C21 H21B 109.0 . .
H21A C21 H21B 107.8 . .
C21 C22 H22A 109.5 . .
C21 C22 H22B 109.5 . .
H22A C22 H22B 109.5 . .
C21 C22 H22C 109.5 . .
H22A C22 H22C 109.5 . .
H22B C22 H22C 109.5 . .
C24 C23 C28 118.77(18) . .
C24 C23 C9 120.79(17) . .
C28 C23 C9 120.44(16) . .
C23 C24 C25 120.5(2) . .
C23 C24 H24 119.7 . .
C25 C24 H24 119.7 . .
C26 C25 C24 120.0(2) . .
C26 C25 H25 120.0 . .
C24 C25 H25 120.0 . .
C25 C26 C27 119.9(2) . .
C25 C26 H26 120.1 . .
C27 C26 H26 120.1 . .
C28 C27 C26 120.1(2) . .
C28 C27 H27 119.9 . .
C26 C27 H27 119.9 . .
C27 C28 C23 120.65(19) . .
C27 C28 H28 119.7 . .
C23 C28 H28 119.7 . .
N1 C29 C10 179.6(2) . .
Cl3 Cl1 C30 43.4(8) 2_676 .
Cl3 Cl1 C30 32.6(9) 2_676 2_676
C30 Cl1 C30 64.9(2) . 2_676
Cl1 Cl3 C30 124.3(10) 2_676 2_676
Cl1 Cl3 C30 139.6(11) 2_676 .
C30 Cl3 C30 80.9(3) 2_676 .
Cl1 Cl3 Cl3 151.7(12) 2_676 2_676
C30 Cl3 Cl3 45.3(2) 2_676 2_676
C30 Cl3 Cl3 35.60(16) . 2_676
Cl3 C30 Cl1 12.2(3) 2_676 .
Cl3 C30 Cl2 108.4(3) 2_676 .
Cl1 C30 Cl2 109.6(2) . .
Cl3 C30 Cl3 99.1(3) 2_676 .
Cl1 C30 Cl3 109.1(3) . .
Cl2 C30 Cl3 111.9(2) . .
Cl3 C30 Cl1 104.5(3) 2_676 2_676
Cl1 C30 Cl1 115.1(2) . 2_676
Cl2 C30 Cl1 104.6(2) . 2_676
Cl3 C30 Cl1 7.8(2) . 2_676
Cl3 C30 H30A 119.8 2_676 .
Cl1 C30 H30A 108.8 . .
Cl2 C30 H30A 108.5 . .
Cl3 C30 H30A 108.9 . .
Cl1 C30 H30A 110.1 2_676 .

loop_
_geom_bond_atom_site_label_1
_geom_bond_atom_site_label_2
_geom_bond_distance
_geom_bond_site_symmetry_2
O1 C11 1.371(2) .
O1 C1 1.391(2) .
N1 C29 1.150(2) .
C1 C2 1.344(2) .
C1 C13 1.489(2) .
C2 C3 1.460(2) .
C2 C19 1.509(2) .
C3 C4 1.382(2) .
C3 C12 1.426(2) .
C4 C5 1.400(3) .
C4 H4 0.9500 .
C5 C6 1.369(3) .
C5 H5 0.9500 .
C6 C7 1.416(2) .
C6 H6 0.9500 .
C7 C12 1.421(2) .
C7 C8 1.438(2) .
C8 C9 1.378(2) .
C8 C21 1.510(2) .
C9 C10 1.424(2) .
C9 C23 1.496(2) .
C10 C11 1.380(2) .
C10 C29 1.439(2) .
C11 C12 1.409(2) .
C13 C18 1.384(3) .
C13 C14 1.395(3) .
C14 C15 1.376(3) .
C14 H14 0.9500 .
C15 C16 1.379(3) .
C15 H15 0.9500 .
C16 C17 1.382(3) .
C16 H16 0.9500 .
C17 C18 1.392(3) .
C17 H17 0.9500 .
C18 H18 0.9500 .
C19 C20 1.524(3) .
C19 H19A 0.9900 .
C19 H19B 0.9900 .
C20 H20A 0.9800 .
C20 H20B 0.9800 .
C20 H20C 0.9800 .
C21 C22 1.537(3) .
C21 H21A 0.9900 .
C21 H21B 0.9900 .
C22 H22A 0.9800 .
C22 H22B 0.9800 .
C22 H22C 0.9800 .
C23 C24 1.376(3) .
C23 C28 1.385(3) .
C24 C25 1.394(3) .
C24 H24 0.9500 .
C25 C26 1.366(3) .
C25 H25 0.9500 .
C26 C27 1.379(3) .
C26 H26 0.9500 .
C27 C28 1.379(3) .
C27 H27 0.9500 .
C28 H28 0.9500 .
Cl1 Cl3 0.443(7) 2_676
Cl1 C30 1.727(4) .
Cl1 C30 2.112(6) 2_676
Cl2 C30 1.750(4) .
Cl3 Cl1 0.443(7) 2_676
Cl3 C30 1.437(6) 2_676
Cl3 C30 1.755(5) .
Cl3 Cl3 2.438(8) 2_676
C30 Cl3 1.437(6) 2_676
C30 Cl1 2.112(6) 2_676
C30 H30A 0.9600 .

loop_
_geom_torsion_atom_site_label_1
_geom_torsion_atom_site_label_2
_geom_torsion_atom_site_label_3
_geom_torsion_atom_site_label_4
_geom_torsion
_geom_torsion_site_symmetry_1
_geom_torsion_site_symmetry_4
C11 O1 C1 C2 -3.8(2) . .
C11 O1 C1 C13 175.67(13) . .
O1 C1 C2 C3 -0.1(3) . .
C13 C1 C2 C3 -179.43(16) . .
O1 C1 C2 C19 179.35(15) . .
C13 C1 C2 C19 0.0(3) . .
C1 C2 C3 C4 -177.59(16) . .
C19 C2 C3 C4 3.0(3) . .
C1 C2 C3 C12 2.9(2) . .
C19 C2 C3 C12 -176.52(15) . .
C12 C3 C4 C5 0.7(2) . .
C2 C3 C4 C5 -178.77(15) . .
C3 C4 C5 C6 0.9(3) . .
C4 C5 C6 C7 -1.5(3) . .
C5 C6 C7 C12 0.3(2) . .
C5 C6 C7 C8 179.99(16) . .
C6 C7 C8 C9 -179.24(15) . .
C12 C7 C8 C9 0.4(2) . .
C6 C7 C8 C21 -1.3(3) . .
C12 C7 C8 C21 178.31(14) . .
C7 C8 C9 C10 -1.9(2) . .
C21 C8 C9 C10 -179.77(15) . .
C7 C8 C9 C23 178.25(15) . .
C21 C8 C9 C23 0.4(3) . .
C8 C9 C10 C11 1.7(2) . .
C23 C9 C10 C11 -178.45(15) . .
C8 C9 C10 C29 -179.39(16) . .
C23 C9 C10 C29 0.5(2) . .
C1 O1 C11 C10 -175.25(15) . .
C1 O1 C11 C12 4.7(2) . .
C9 C10 C11 O1 -179.97(14) . .
C29 C10 C11 O1 1.1(2) . .
C9 C10 C11 C12 0.1(3) . .
C29 C10 C11 C12 -178.89(15) . .
O1 C11 C12 C7 178.51(14) . .
C10 C11 C12 C7 -1.5(2) . .
O1 C11 C12 C3 -1.8(2) . .
C10 C11 C12 C3 178.13(15) . .
C6 C7 C12 C11 -179.04(15) . .
C8 C7 C12 C11 1.3(2) . .
C6 C7 C12 C3 1.3(2) . .
C8 C7 C12 C3 -178.36(15) . .
C4 C3 C12 C11 178.52(15) . .
C2 C3 C12 C11 -2.0(2) . .
C4 C3 C12 C7 -1.8(2) . .
C2 C3 C12 C7 177.67(15) . .
C2 C1 C13 C18 -113.1(2) . .
O1 C1 C13 C18 67.5(2) . .
C2 C1 C13 C14 67.5(3) . .
O1 C1 C13 C14 -111.89(18) . .
C18 C13 C14 C15 0.5(3) . .
C1 C13 C14 C15 179.87(18) . .
C13 C14 C15 C16 -0.1(3) . .
C14 C15 C16 C17 0.0(3) . .
C15 C16 C17 C18 -0.3(3) . .
C14 C13 C18 C17 -0.8(3) . .
C1 C13 C18 C17 179.83(18) . .
C16 C17 C18 C13 0.7(3) . .
C1 C2 C19 C20 -106.1(2) . .
C3 C2 C19 C20 73.3(2) . .
C9 C8 C21 C22 96.6(2) . .
C7 C8 C21 C22 -81.3(2) . .
C8 C9 C23 C24 -89.3(2) . .
C10 C9 C23 C24 90.8(2) . .
C8 C9 C23 C28 91.2(2) . .
C10 C9 C23 C28 -88.7(2) . .
C28 C23 C24 C25 -0.7(3) . .
C9 C23 C24 C25 179.75(17) . .
C23 C24 C25 C26 -0.7(3) . .
C24 C25 C26 C27 1.7(3) . .
C25 C26 C27 C28 -1.1(3) . .
C26 C27 C28 C23 -0.4(3) . .
C24 C23 C28 C27 1.3(3) . .
C9 C23 C28 C27 -179.21(16) . .
C11 C10 C29 N1 14(40) . .
C9 C10 C29 N1 -165(100) . .
C30 Cl1 C30 Cl3 30.9(13) 2_676 2_676
Cl3 Cl1 C30 Cl2 86.6(14) 2_676 .
C30 Cl1 C30 Cl2 117.5(3) 2_676 .
Cl3 Cl1 C30 Cl3 -36.3(15) 2_676 .
C30 Cl1 C30 Cl3 -5.4(2) 2_676 .
Cl3 Cl1 C30 Cl1 -30.9(13) 2_676 2_676
C30 Cl1 C30 Cl1 0.0 2_676 2_676
Cl1 Cl3 C30 Cl3 133.9(18) 2_676 2_676
C30 Cl3 C30 Cl3 0.0 2_676 2_676
Cl1 Cl3 C30 Cl1 141.2(15) 2_676 .
C30 Cl3 C30 Cl1 7.3(3) 2_676 .
Cl3 Cl3 C30 Cl1 7.3(3) 2_676 .
Cl1 Cl3 C30 Cl2 19.7(17) 2_676 .
C30 Cl3 C30 Cl2 -114.2(3) 2_676 .
Cl3 Cl3 C30 Cl2 -114.2(3) 2_676 .
C30 Cl3 C30 Cl1 -133.9(18) 2_676 2_676
Cl3 Cl3 C30 Cl1 -133.9(18) 2_676 2_676
